data_7721028
loop_
_publ_author_name
'Trifonov, Alexander A.'
'F\'elix, Gautier'
'Balagurova, Elena V.'
'Larionova, Joulia'
'Selikhov, Alexander N.'
'Kallio, Max'
'Vieru, Veacheslav'
'Vologzhanina, Anna V.'
'Guari, Yannick'

_publ_section_title
;
 Tripodal Tris(aryl)alkoxide Ligand in Tuning Single-Molecule Magnetism of
 Dy&#x00B3;&#x207A; Complexes
;
_journal_name_full 'Dalton Transactions'
_journal_paper_doi 10.1039/D5DT02861B
_journal_year 2026
_chemical_formula_moiety 'C32 H51 B9 Cl Dy K N3 O, 0.5(C4 H8 O)'
_chemical_formula_sum 'C34 H55 B9 Cl Dy K N3 O1.5'
_chemical_formula_weight 864.15
_space_group_crystal_system monoclinic
_space_group_IT_number 14
_space_group_name_Hall '-P 2yn'
_space_group_name_H-M_alt 'P 1 21/n 1'
_atom_sites_solution_hydrogens mixed
_atom_sites_solution_primary dual
_audit_creation_date 2025-07-30
_audit_creation_method
;
Olex2 1.5
(compiled 2025.05.31 svn.r86d253d1 for OlexSys, GUI svn.r7254)
;
_audit_update_record
;
2025-07-30 deposited with the CCDC.	2026-05-05 downloaded from the CCDC.
;
_cell_angle_alpha 90
_cell_angle_beta 111.7000(10)
_cell_angle_gamma 90
_cell_formula_units_Z 4
_cell_length_a 16.6956(6)
_cell_length_b 16.1043(5)
_cell_length_c 18.3134(6)
_cell_measurement_reflns_used 892
_cell_measurement_temperature 140
_cell_measurement_theta_max 30.74
_cell_measurement_theta_min 2.51
_cell_volume 4575.0(3)
_computing_molecular_graphics 'Olex2 1.5 (Dolomanov et al., 2009)'
_computing_publication_material 'Olex2 1.5 (Dolomanov et al., 2009)'
_computing_structure_refinement 'XL  (Sheldrick, 2008)'
_computing_structure_solution 'SHELXT 2018/2 (Sheldrick, 2018)'
_diffrn_ambient_temperature 140
_diffrn_measured_fraction_theta_full 0.995
_diffrn_measured_fraction_theta_max 0.993
_diffrn_measurement_device_type 'Bruker Apex II CCD area detector'
_diffrn_radiation_type MoK\a
_diffrn_radiation_wavelength 0.71073
_diffrn_reflns_av_R_equivalents 0.0349
_diffrn_reflns_av_unetI/netI 0.0465
_diffrn_reflns_Laue_measured_fraction_full 0.995
_diffrn_reflns_Laue_measured_fraction_max 0.993
_diffrn_reflns_limit_h_max 25
_diffrn_reflns_limit_h_min -25
_diffrn_reflns_limit_k_max 21
_diffrn_reflns_limit_k_min -24
_diffrn_reflns_limit_l_max 27
_diffrn_reflns_limit_l_min -27
_diffrn_reflns_number 57461
_diffrn_reflns_point_group_measured_fraction_full 0.995
_diffrn_reflns_point_group_measured_fraction_max 0.993
_diffrn_reflns_theta_full 25.242
_diffrn_reflns_theta_max 32.605
_diffrn_reflns_theta_min 2.433
_diffrn_source_current 30.0
_diffrn_source_power 1.5
_diffrn_source_voltage 50.0
_exptl_absorpt_coefficient_mu 1.812
_exptl_absorpt_correction_T_max 0.3393
_exptl_absorpt_correction_T_min 0.2421
_exptl_absorpt_correction_type multi-scan
_exptl_absorpt_process_details
;
SADABS-2016/2 (Bruker,2016/2) was used for absorption correction.
wR2(int) was 0.1202 before and 0.0430 after correction.
The Ratio of minimum to maximum transmission is 0.7135.
The \l/2 correction factor is Not present.
;
_exptl_crystal_colour 'light gray'
_exptl_crystal_colour_modifier light
_exptl_crystal_colour_primary gray
_exptl_crystal_density_diffrn 1.255
_exptl_crystal_description prism
_exptl_crystal_F_000 1756
_exptl_crystal_size_max 0.27
_exptl_crystal_size_mid 0.21
_exptl_crystal_size_min 0.18
_refine_diff_density_max 1.843
_refine_diff_density_min -1.450
_refine_diff_density_rms 0.132
_refine_ls_extinction_method none
_refine_ls_goodness_of_fit_ref 1.002
_refine_ls_hydrogen_treatment mixed
_refine_ls_matrix_type full
_refine_ls_number_parameters 488
_refine_ls_number_reflns 16590
_refine_ls_number_restraints 6
_refine_ls_restrained_S_all 1.008
_refine_ls_R_factor_all 0.0552
_refine_ls_R_factor_gt 0.0359
_refine_ls_shift/su_max 0.002
_refine_ls_shift/su_mean 0.000
_refine_ls_structure_factor_coef Fsqd
_refine_ls_weighting_details 'w=1/[\s^2^(Fo^2^)+(0.0230P)^2^+14.4045P] where P=(Fo^2^+2Fc^2^)/3'
_refine_ls_weighting_scheme calc
_refine_ls_wR_factor_gt 0.0860
_refine_ls_wR_factor_ref 0.0910
_reflns_Friedel_coverage 0.000
_reflns_number_gt 12369
_reflns_number_total 16590
_reflns_threshold_expression 'I > 2\s(I)'
_cod_data_source_file d5dt02861b2.cif
_cod_data_source_block ann154_0m
_cod_original_formula_sum 'C34 H55 B9 Cl Dy K N3 O1.50'
_cod_database_code 7721028
_shelx_shelxl_version_number 2018/3
_shelx_space_group_comment
;
The symmetry employed for this shelxl refinement is uniquely defined
by the following loop, which should always be used as a source of
symmetry information in preference to the above space-group names.
They are only intended as comments.
;
_shelx_estimated_absorpt_t_max 0.736
_shelx_estimated_absorpt_t_min 0.640
_olex2_refinement_description
;
1. Fixed Uiso
 At 1.2 times of:
  All H(H,H) groups, All B(H) groups, All C(H) groups, All C(H,H) groups, All
  C(H,H,H,H,H) groups
 At 1.5 times of:
  All C(H,H,H) groups
2. Uiso/Uaniso restraints and constraints
Uanis(O1S) \\sim Ueq: with sigma of 0.002 and sigma for terminal atoms of 0.002
Uanis(C2S) = Uanis(O1S) = Uanis(C4S) = Uanis(C1S) = Uanis(C3S) = Uanis(C8S) =
Uanis(O2S) = Uanis(C5S) = Uanis(C7S) = Uanis(C6S)
3. Others
 Fixed Sof: O1S(0.25) C4S(0.25) H4SA(0.25) H4SB(0.25) C3S(0.25) H3SA(0.25)
 H3SB(0.25) C2S(0.25) H2SA(0.25) H2SB(0.25) C1S(0.25) H1SA(0.25) H1SB(0.25)
 O2S(0.25) C8S(0.25) H8SA(0.25) H8SB(0.25) C7S(0.25) H7SA(0.25) H7SB(0.25)
 C6S(0.25) H6SA(0.25) H6SB(0.25) C5S(0.25) H5SA(0.25) H5SB(0.25)
4.a Free rotating group:
 O1S(C4S,C3S,C2S,C1S), O2S(C8S,C7S,C6S,C5S)
4.b Secondary CH2 refined with riding coordinates:
 C12(H12A,H12B), C21(H21A,H21B), C30(H30A,H30B), C4S(H4SA,H4SB), C3S(H3SA,
 H3SB), C2S(H2SA,H2SB), C1S(H1SA,H1SB), C8S(H8SA,H8SB), C7S(H7SA,H7SB),
 C6S(H6SA,H6SB), C5S(H5SA,H5SB)
4.c Aromatic/amide H refined with riding coordinates:
 C8(H8), C9(H9), C10(H10), C11(H11), C17(H17), C18(H18), C19(H19), C20(H20),
 C26(H26), C27(H27), C28(H28), C29(H29)
4.d Idealised Me refined as rotating group:
 C1(H1A,H1B,H1C), C4(H4A,H4B,H4C), C13(H13A,H13B,H13C), C14(H14A,H14B,H14C),
 C22(H22A,H22B,H22C), C23(H23A,H23B,H23C), C31(H31A,H31B,H31C), C32(H32A,H32B,
 H32C)
;
_olex2_submission_special_instructions 'No special instructions were received'

loop_
_space_group_symop_operation_xyz
'x, y, z'
'-x+1/2, y+1/2, -z+1/2'
'-x, -y, -z'
'x-1/2, -y-1/2, z-1/2'

loop_
_atom_site_label
_atom_site_type_symbol
_atom_site_fract_x
_atom_site_fract_y
_atom_site_fract_z
_atom_site_U_iso_or_equiv
_atom_site_adp_type
_atom_site_occupancy
_atom_site_site_symmetry_order
_atom_site_calc_flag
_atom_site_refinement_flags_posn
_atom_site_refinement_flags_adp
_atom_site_refinement_flags_occupancy
_atom_site_disorder_assembly
_atom_site_disorder_group
Dy1 Dy 0.67974(2) 0.26384(2) 0.26987(2) 0.01614(3) Uani 1 1 d . . . . .
Cl1 Cl 0.78610(5) 0.14112(5) 0.29500(4) 0.02539(14) Uani 1 1 d . . . . .
O1 O 0.65100(12) 0.32201(12) 0.35746(11) 0.0183(4) Uani 1 1 d . . . . .
N1 N 0.80563(15) 0.35751(15) 0.32845(14) 0.0199(5) Uani 1 1 d . . . . .
C1 C 0.7427(2) 0.1563(2) 0.07409(19) 0.0272(6) Uani 1 1 d . . . . .
H1A H 0.788927 0.157125 0.126124 0.041 Uiso 1 1 calc R U . . .
H1B H 0.767719 0.159268 0.033476 0.041 Uiso 1 1 calc R U . . .
H1C H 0.709483 0.104844 0.067812 0.041 Uiso 1 1 calc R U . . .
B1 B 0.6186(2) 0.2325(2) 0.11325(18) 0.0202(6) Uani 1 1 d . . . . .
N2 N 0.56581(16) 0.16484(16) 0.28209(15) 0.0226(5) Uani 1 1 d . . . . .
C2 C 0.68352(17) 0.23039(19) 0.06612(16) 0.0201(5) Uani 1 1 d . . . . .
B2 B 0.6082(2) 0.3359(2) 0.13736(19) 0.0218(6) Uani 1 1 d . . . . .
N3 N 0.48542(16) 0.52404(16) 0.29694(15) 0.0233(5) Uani 1 1 d . . . . .
C3 C 0.71924(18) 0.31907(19) 0.06205(17) 0.0224(6) Uani 1 1 d . . . . .
B3 B 0.6818(2) 0.3869(2) 0.1059(2) 0.0236(6) Uani 1 1 d . . . . .
C4 C 0.8108(2) 0.3269(2) 0.0634(2) 0.0347(8) Uani 1 1 d . . . . .
H4A H 0.851141 0.301027 0.111331 0.052 Uiso 1 1 calc R U . . .
H4B H 0.825332 0.385786 0.062594 0.052 Uiso 1 1 calc R U . . .
H4C H 0.814671 0.299056 0.017312 0.052 Uiso 1 1 calc R U . . .
B4 B 0.5755(2) 0.2213(2) 0.00869(19) 0.0209(6) Uani 1 1 d . . . . .
H4 H 0.553(2) 0.163(2) -0.019(2) 0.025 Uiso 1 1 d . U . . .
C5 C 0.66277(18) 0.32560(18) 0.43750(16) 0.0192(5) Uani 1 1 d . . . . .
B5 B 0.5263(2) 0.2912(2) 0.05420(19) 0.0209(6) Uani 1 1 d . . . . .
C6 C 0.73634(18) 0.38647(18) 0.48151(16) 0.0203(5) Uani 1 1 d . . . . .
B6 B 0.5690(2) 0.3924(2) 0.04977(19) 0.0215(6) Uani 1 1 d . . . . .
C7 C 0.81498(18) 0.38739(19) 0.46954(16) 0.0211(5) Uani 1 1 d . . . . .
B7 B 0.6406(2) 0.3829(2) 0.0002(2) 0.0247(7) Uani 1 1 d . . . . .
C8 C 0.8809(2) 0.4403(2) 0.51527(18) 0.0267(6) Uani 1 1 d . . . . .
H8 H 0.934028 0.440776 0.507369 0.032 Uiso 1 1 calc R U . . .
B8 B 0.6451(2) 0.2779(2) -0.02449(19) 0.0244(7) Uani 1 1 d . . . . .
H8A H 0.665(2) 0.256(2) -0.071(2) 0.029 Uiso 1 1 d . U . . .
C9 C 0.8709(2) 0.4920(2) 0.57185(19) 0.0314(7) Uani 1 1 d . . . . .
H9 H 0.916421 0.527694 0.601943 0.038 Uiso 1 1 calc R U . . .
B9 B 0.5456(2) 0.3217(2) -0.03234(19) 0.0229(6) Uani 1 1 d . . . . .
C10 C 0.7942(2) 0.4911(2) 0.58398(18) 0.0312(7) Uani 1 1 d . . . . .
H10 H 0.786576 0.526140 0.622679 0.037 Uiso 1 1 calc R U . . .
C11 C 0.7277(2) 0.4386(2) 0.53918(18) 0.0260(6) Uani 1 1 d . . . . .
H11 H 0.675156 0.438321 0.548102 0.031 Uiso 1 1 calc R U . . .
C12 C 0.83743(18) 0.33155(19) 0.41361(16) 0.0212(5) Uani 1 1 d . . . . .
H12A H 0.900993 0.326657 0.432753 0.025 Uiso 1 1 calc R U . . .
H12B H 0.814297 0.275512 0.416311 0.025 Uiso 1 1 calc R U . . .
C13 C 0.7827(2) 0.44649(18) 0.31752(17) 0.0236(6) Uani 1 1 d . . . . .
H13A H 0.764576 0.460768 0.261708 0.035 Uiso 1 1 calc R U . . .
H13B H 0.832868 0.480061 0.347991 0.035 Uiso 1 1 calc R U . . .
H13C H 0.735316 0.457651 0.335598 0.035 Uiso 1 1 calc R U . . .
C14 C 0.8740(2) 0.3412(2) 0.29682(19) 0.0281(6) Uani 1 1 d . . . . .
H14A H 0.891138 0.282727 0.305073 0.042 Uiso 1 1 calc R U . . .
H14B H 0.923992 0.376500 0.324020 0.042 Uiso 1 1 calc R U . . .
H14C H 0.852020 0.353680 0.240455 0.042 Uiso 1 1 calc R U . . .
C15 C 0.68764(18) 0.2366(2) 0.47150(16) 0.0218(5) Uani 1 1 d . . . . .
C16 C 0.63858(19) 0.16765(19) 0.43192(18) 0.0234(6) Uani 1 1 d . . . . .
C17 C 0.6604(2) 0.0890(2) 0.4655(2) 0.0304(7) Uani 1 1 d . . . . .
H17 H 0.627746 0.042256 0.439151 0.036 Uiso 1 1 calc R U . . .
C18 C 0.7292(2) 0.0776(2) 0.5371(2) 0.0344(8) Uani 1 1 d . . . . .
H18 H 0.742961 0.023615 0.559137 0.041 Uiso 1 1 calc R U . . .
C19 C 0.7766(2) 0.1450(2) 0.5751(2) 0.0322(7) Uani 1 1 d . . . . .
H19 H 0.823324 0.137669 0.623770 0.039 Uiso 1 1 calc R U . . .
C20 C 0.7565(2) 0.2237(2) 0.54289(18) 0.0275(6) Uani 1 1 d . . . . .
H20 H 0.790134 0.269784 0.569702 0.033 Uiso 1 1 calc R U . . .
C21 C 0.55681(19) 0.17559(19) 0.36002(17) 0.0236(6) Uani 1 1 d . . . . .
H21A H 0.515048 0.133866 0.363978 0.028 Uiso 1 1 calc R U . . .
H21B H 0.531761 0.231113 0.360965 0.028 Uiso 1 1 calc R U . . .
C22 C 0.4829(2) 0.1912(2) 0.22140(19) 0.0301(7) Uani 1 1 d . . . . .
H22A H 0.474678 0.250847 0.226618 0.045 Uiso 1 1 calc R U . . .
H22B H 0.435519 0.160486 0.228320 0.045 Uiso 1 1 calc R U . . .
H22C H 0.483619 0.179700 0.169096 0.045 Uiso 1 1 calc R U . . .
C23 C 0.5788(2) 0.0760(2) 0.2692(2) 0.0304(7) Uani 1 1 d . . . . .
H23A H 0.581976 0.068837 0.217163 0.046 Uiso 1 1 calc R U . . .
H23B H 0.530487 0.043594 0.272204 0.046 Uiso 1 1 calc R U . . .
H23C H 0.632683 0.056755 0.309612 0.046 Uiso 1 1 calc R U . . .
C24 C 0.57791(18) 0.35232(18) 0.44715(16) 0.0199(5) Uani 1 1 d . . . . .
C25 C 0.52780(18) 0.41996(19) 0.40574(17) 0.0214(5) Uani 1 1 d . . . . .
C26 C 0.4504(2) 0.4380(2) 0.41565(19) 0.0266(6) Uani 1 1 d . . . . .
H26 H 0.415640 0.482490 0.386734 0.032 Uiso 1 1 calc R U . . .
C27 C 0.4229(2) 0.3926(2) 0.4666(2) 0.0298(7) Uani 1 1 d . . . . .
H27 H 0.369475 0.405067 0.471432 0.036 Uiso 1 1 calc R U . . .
C28 C 0.4739(2) 0.3295(2) 0.5100(2) 0.0305(7) Uani 1 1 d . . . . .
H28 H 0.456998 0.299629 0.546648 0.037 Uiso 1 1 calc R U . . .
C29 C 0.5500(2) 0.3096(2) 0.50010(18) 0.0259(6) Uani 1 1 d . . . . .
H29 H 0.584464 0.265621 0.530223 0.031 Uiso 1 1 calc R U . . .
C30 C 0.55677(19) 0.4785(2) 0.35499(18) 0.0238(6) Uani 1 1 d . . . . .
H30A H 0.598390 0.518881 0.389461 0.029 Uiso 1 1 calc R U . . .
H30B H 0.587028 0.445936 0.327170 0.029 Uiso 1 1 calc R U . . .
C31 C 0.4350(2) 0.4692(2) 0.2334(2) 0.0380(8) Uani 1 1 d . . . . .
H31A H 0.471029 0.449287 0.205255 0.057 Uiso 1 1 calc R U . . .
H31B H 0.385500 0.499673 0.197025 0.057 Uiso 1 1 calc R U . . .
H31C H 0.414515 0.421793 0.255199 0.057 Uiso 1 1 calc R U . . .
C32 C 0.5192(2) 0.5922(2) 0.2646(2) 0.0390(8) Uani 1 1 d . . . . .
H32A H 0.548927 0.631838 0.306426 0.059 Uiso 1 1 calc R U . . .
H32B H 0.471526 0.620209 0.223474 0.059 Uiso 1 1 calc R U . . .
H32C H 0.559794 0.570364 0.242051 0.059 Uiso 1 1 calc R U . . .
K1 K 0.86999(4) 0.07896(4) 0.45848(4) 0.02553(13) Uani 1 1 d . . . . .
O1S O 0.2972(5) 0.1740(5) 0.2717(6) 0.0507(12) Uani 0.25 1 d G U P A -1
C4S C 0.3183(5) 0.2563(6) 0.3030(7) 0.0507(12) Uani 0.25 1 d G . P A -1
H4SA H 0.351712 0.285988 0.276363 0.061 Uiso 0.25 1 calc R U P A -1
H4SB H 0.353122 0.253976 0.360003 0.061 Uiso 0.25 1 calc R U P A -1
C3S C 0.2339(7) 0.3000(6) 0.2886(8) 0.0507(12) Uani 0.25 1 d G . P A -1
H3SA H 0.218534 0.297845 0.335856 0.061 Uiso 0.25 1 calc R U P A -1
H3SB H 0.236774 0.358772 0.273899 0.061 Uiso 0.25 1 calc R U P A -1
C2S C 0.1707(5) 0.2526(7) 0.2224(7) 0.0507(12) Uani 0.25 1 d G . P A -1
H2SA H 0.170201 0.272306 0.171016 0.061 Uiso 0.25 1 calc R U P A -1
H2SB H 0.111830 0.256673 0.223027 0.061 Uiso 0.25 1 calc R U P A -1
C1S C 0.2055(6) 0.1652(6) 0.2397(7) 0.0507(12) Uani 0.25 1 d G . P A -1
H1SA H 0.184931 0.138021 0.278007 0.061 Uiso 0.25 1 calc R U P A -1
H1SB H 0.187019 0.131576 0.191005 0.061 Uiso 0.25 1 calc R U P A -1
O2S O 0.5552(5) -0.0025(7) 0.5671(5) 0.0507(12) Uani 0.25 1 d G . P B -1
C8S C 0.5054(8) 0.0723(6) 0.5451(7) 0.0507(12) Uani 0.25 1 d G . P B -1
H8SA H 0.543062 0.120026 0.545738 0.061 Uiso 0.25 1 calc R U P B -1
H8SB H 0.475935 0.083880 0.581992 0.061 Uiso 0.25 1 calc R U P B -1
C7S C 0.4402(6) 0.0585(8) 0.4632(7) 0.0507(12) Uani 0.25 1 d G . P B -1
H7SA H 0.383943 0.041183 0.464674 0.061 Uiso 0.25 1 calc R U P B -1
H7SB H 0.432043 0.109510 0.431119 0.061 Uiso 0.25 1 calc R U P B -1
C6S C 0.4790(8) -0.0091(9) 0.4314(5) 0.0507(12) Uani 0.25 1 d G . P B -1
H6SA H 0.520433 0.013280 0.409313 0.061 Uiso 0.25 1 calc R U P B -1
H6SB H 0.434121 -0.041506 0.390540 0.061 Uiso 0.25 1 calc R U P B -1
C5S C 0.5239(7) -0.0607(6) 0.5039(7) 0.0507(12) Uani 0.25 1 d G . P B -1
H5SA H 0.483084 -0.100190 0.513076 0.061 Uiso 0.25 1 calc R U P B -1
H5SB H 0.572114 -0.092496 0.498428 0.061 Uiso 0.25 1 calc R U P B -1
H2 H 0.588(3) 0.357(3) 0.183(3) 0.061 Uiso 1 1 d . U . . .
H3 H 0.722(3) 0.443(3) 0.130(3) 0.061 Uiso 1 1 d . U . . .
H7 H 0.654(3) 0.429(3) -0.037(3) 0.061 Uiso 1 1 d . U . . .
H5 H 0.460(2) 0.278(2) 0.054(2) 0.025(9) Uiso 1 1 d . . . . .
H9A H 0.493(2) 0.333(2) -0.088(2) 0.029 Uiso 1 1 d . U . . .
H6 H 0.532(2) 0.448(2) 0.049(2) 0.029 Uiso 1 1 d . U . . .
H1 H 0.611(2) 0.176(2) 0.148(2) 0.028(9) Uiso 1 1 d . . . . .

loop_
_atom_site_aniso_label
_atom_site_aniso_U_11
_atom_site_aniso_U_22
_atom_site_aniso_U_33
_atom_site_aniso_U_23
_atom_site_aniso_U_13
_atom_site_aniso_U_12
Dy1 0.01626(5) 0.01542(6) 0.01648(5) -0.00014(5) 0.00577(4) 0.00116(5)
Cl1 0.0252(3) 0.0208(3) 0.0268(3) 0.0002(3) 0.0057(3) 0.0070(3)
O1 0.0195(9) 0.0187(10) 0.0174(8) -0.0009(7) 0.0077(7) 0.0008(7)
N1 0.0187(11) 0.0204(12) 0.0208(11) 0.0019(9) 0.0074(9) 0.0012(9)
C1 0.0253(14) 0.0266(17) 0.0300(15) -0.0049(12) 0.0106(12) 0.0057(12)
B1 0.0209(13) 0.0199(15) 0.0187(13) 0.0017(12) 0.0062(10) 0.0052(12)
N2 0.0257(12) 0.0185(12) 0.0258(12) -0.0034(9) 0.0120(10) -0.0018(9)
C2 0.0176(11) 0.0209(14) 0.0203(12) -0.0024(11) 0.0054(9) 0.0010(10)
B2 0.0253(15) 0.0193(16) 0.0192(14) 0.0011(11) 0.0065(12) 0.0073(12)
N3 0.0213(11) 0.0223(13) 0.0241(12) 0.0026(9) 0.0059(9) 0.0037(9)
C3 0.0188(13) 0.0208(15) 0.0266(14) -0.0015(11) 0.0072(11) -0.0012(10)
B3 0.0210(15) 0.0206(16) 0.0248(15) -0.0020(12) 0.0032(12) 0.0014(12)
C4 0.0230(15) 0.0347(19) 0.048(2) -0.0023(16) 0.0157(14) -0.0027(13)
B4 0.0181(13) 0.0208(17) 0.0202(14) -0.0025(11) 0.0029(11) 0.0005(11)
C5 0.0210(12) 0.0195(14) 0.0175(12) 0.0021(10) 0.0076(10) 0.0030(10)
B5 0.0190(14) 0.0204(15) 0.0222(14) 0.0003(12) 0.0062(11) 0.0032(12)
C6 0.0218(13) 0.0188(14) 0.0172(12) 0.0022(10) 0.0037(10) 0.0027(10)
B6 0.0190(14) 0.0201(16) 0.0211(14) 0.0007(11) 0.0023(11) 0.0018(12)
C7 0.0202(12) 0.0217(14) 0.0189(12) 0.0024(10) 0.0044(10) 0.0007(10)
B7 0.0237(15) 0.0232(17) 0.0254(15) 0.0025(13) 0.0072(12) -0.0014(13)
C8 0.0239(14) 0.0279(17) 0.0233(14) 0.0025(12) 0.0029(11) -0.0010(12)
B8 0.0250(15) 0.029(2) 0.0197(14) -0.0013(12) 0.0091(12) 0.0000(13)
C9 0.0305(16) 0.0269(17) 0.0268(15) -0.0011(12) -0.0010(12) -0.0037(13)
B9 0.0213(14) 0.0245(17) 0.0191(14) 0.0006(12) 0.0030(11) 0.0006(12)
C10 0.0388(18) 0.0274(17) 0.0218(14) -0.0059(12) 0.0045(13) 0.0020(14)
C11 0.0273(15) 0.0255(16) 0.0235(14) -0.0024(11) 0.0073(11) 0.0034(12)
C12 0.0174(12) 0.0230(15) 0.0213(12) 0.0033(10) 0.0049(10) 0.0024(10)
C13 0.0273(14) 0.0185(14) 0.0234(13) 0.0022(11) 0.0075(11) -0.0017(11)
C14 0.0237(14) 0.0354(18) 0.0282(15) -0.0004(13) 0.0131(12) -0.0007(12)
C15 0.0240(13) 0.0216(13) 0.0216(12) 0.0025(11) 0.0105(10) 0.0033(11)
C16 0.0260(14) 0.0215(15) 0.0269(14) 0.0027(11) 0.0148(12) 0.0024(11)
C17 0.0382(18) 0.0210(16) 0.0403(18) 0.0046(13) 0.0244(15) 0.0043(13)
C18 0.0416(19) 0.0251(18) 0.045(2) 0.0149(14) 0.0251(16) 0.0124(14)
C19 0.0323(17) 0.0325(19) 0.0314(16) 0.0132(14) 0.0113(13) 0.0107(14)
C20 0.0284(15) 0.0260(18) 0.0274(14) 0.0075(12) 0.0094(12) 0.0058(12)
C21 0.0256(14) 0.0209(15) 0.0278(14) -0.0029(11) 0.0140(12) -0.0029(11)
C22 0.0237(14) 0.0374(19) 0.0295(15) -0.0029(13) 0.0101(12) -0.0051(13)
C23 0.0400(18) 0.0200(16) 0.0377(17) -0.0051(13) 0.0219(15) -0.0066(13)
C24 0.0209(12) 0.0200(14) 0.0205(12) -0.0021(10) 0.0095(10) 0.0008(10)
C25 0.0217(13) 0.0225(15) 0.0220(13) -0.0017(10) 0.0106(10) 0.0007(11)
C26 0.0249(14) 0.0254(16) 0.0325(15) 0.0009(12) 0.0143(12) 0.0044(12)
C27 0.0264(15) 0.0308(18) 0.0381(17) -0.0035(14) 0.0189(13) 0.0010(13)
C28 0.0360(17) 0.0301(18) 0.0349(17) 0.0017(13) 0.0244(14) 0.0000(14)
C29 0.0291(15) 0.0240(16) 0.0280(14) 0.0028(12) 0.0146(12) 0.0032(12)
C30 0.0211(13) 0.0244(15) 0.0258(14) 0.0047(11) 0.0084(11) 0.0040(11)
C31 0.0365(19) 0.041(2) 0.0280(16) -0.0030(14) 0.0022(14) 0.0011(16)
C32 0.0316(17) 0.039(2) 0.043(2) 0.0172(16) 0.0096(15) 0.0030(15)
K1 0.0221(3) 0.0222(3) 0.0281(3) 0.0015(2) 0.0044(2) -0.0012(2)
O1S 0.0436(18) 0.053(2) 0.070(2) 0.0022(15) 0.0386(16) -0.0071(15)
C4S 0.0436(18) 0.053(2) 0.070(2) 0.0022(15) 0.0386(16) -0.0071(15)
C3S 0.0436(18) 0.053(2) 0.070(2) 0.0022(15) 0.0386(16) -0.0071(15)
C2S 0.0436(18) 0.053(2) 0.070(2) 0.0022(15) 0.0386(16) -0.0071(15)
C1S 0.0436(18) 0.053(2) 0.070(2) 0.0022(15) 0.0386(16) -0.0071(15)
O2S 0.0436(18) 0.053(2) 0.070(2) 0.0022(15) 0.0386(16) -0.0071(15)
C8S 0.0436(18) 0.053(2) 0.070(2) 0.0022(15) 0.0386(16) -0.0071(15)
C7S 0.0436(18) 0.053(2) 0.070(2) 0.0022(15) 0.0386(16) -0.0071(15)
C6S 0.0436(18) 0.053(2) 0.070(2) 0.0022(15) 0.0386(16) -0.0071(15)
C5S 0.0436(18) 0.053(2) 0.070(2) 0.0022(15) 0.0386(16) -0.0071(15)

loop_
_atom_type_symbol
_atom_type_description
_atom_type_scat_dispersion_real
_atom_type_scat_dispersion_imag
_atom_type_scat_source
C C 0.0033 0.0016 'International Tables Vol C Tables 4.2.6.8 and 6.1.1.4'
H H 0.0000 0.0000 'International Tables Vol C Tables 4.2.6.8 and 6.1.1.4'
B B 0.0013 0.0007 'International Tables Vol C Tables 4.2.6.8 and 6.1.1.4'
Cl Cl 0.1484 0.1585 'International Tables Vol C Tables 4.2.6.8 and 6.1.1.4'
Dy Dy -0.1892 4.4098 'International Tables Vol C Tables 4.2.6.8 and 6.1.1.4'
K K 0.2009 0.2494 'International Tables Vol C Tables 4.2.6.8 and 6.1.1.4'
N N 0.0061 0.0033 'International Tables Vol C Tables 4.2.6.8 and 6.1.1.4'
O O 0.0106 0.0060 'International Tables Vol C Tables 4.2.6.8 and 6.1.1.4'

loop_
_geom_angle_atom_site_label_1
_geom_angle_atom_site_label_2
_geom_angle_atom_site_label_3
_geom_angle
_geom_angle_site_symmetry_1
_geom_angle_site_symmetry_3
_geom_angle_publ_flag
Cl1 Dy1 B1 90.66(7) . . ?
Cl1 Dy1 H2 148.9(12) . . ?
Cl1 Dy1 H1 77.6(8) . . ?
O1 Dy1 Cl1 123.49(6) . . ?
O1 Dy1 N1 77.95(8) . . ?
O1 Dy1 B1 143.34(8) . . ?
O1 Dy1 N2 79.66(8) . . ?
O1 Dy1 B2 111.81(9) . . ?
O1 Dy1 H2 87.6(12) . . ?
O1 Dy1 H1 141.3(8) . . ?
N1 Dy1 Cl1 88.37(6) . . ?
N1 Dy1 B1 119.80(9) . . ?
N1 Dy1 N2 151.56(8) . . ?
N1 Dy1 B2 99.09(10) . . ?
N1 Dy1 H2 98.4(12) . . ?
N1 Dy1 H1 139.1(8) . . ?
B1 Dy1 H2 59.6(12) . . ?
B1 Dy1 H1 25.0(8) . . ?
N2 Dy1 Cl1 89.54(6) . . ?
N2 Dy1 B1 88.58(9) . . ?
N2 Dy1 H2 97.9(12) . . ?
N2 Dy1 H1 67.5(8) . . ?
B2 Dy1 Cl1 124.49(8) . . ?
B2 Dy1 B1 38.60(10) . . ?
B2 Dy1 N2 105.39(10) . . ?
B2 Dy1 H2 24.5(12) . . ?
B2 Dy1 H1 61.1(8) . . ?
H2 Dy1 H1 77.5(14) . . ?
Dy1 Cl1 K1 118.32(3) . . ?
C5 O1 Dy1 147.85(17) . . ?
C12 N1 Dy1 101.32(16) . . ?
C13 N1 Dy1 113.23(17) . . ?
C13 N1 C12 112.5(2) . . ?
C13 N1 C14 108.5(2) . . ?
C14 N1 Dy1 111.99(18) . . ?
C14 N1 C12 109.1(2) . . ?
H1A C1 H1B 109.5 . . ?
H1A C1 H1C 109.5 . . ?
H1B C1 H1C 109.5 . . ?
C2 C1 H1A 109.5 . . ?
C2 C1 H1B 109.5 . . ?
C2 C1 H1C 109.5 . . ?
Dy1 B1 H1 68.7(18) . . ?
C2 B1 Dy1 120.25(18) . . ?
C2 B1 B2 107.7(3) . . ?
C2 B1 B4 60.63(17) . . ?
C2 B1 B5 106.6(2) . . ?
C2 B1 H1 120.8(18) . . ?
B2 B1 Dy1 65.76(14) . . ?
B2 B1 B4 109.2(2) . . ?
B2 B1 B5 60.42(19) . . ?
B2 B1 H1 125.3(18) . . ?
B4 B1 Dy1 175.0(2) . . ?
B4 B1 B5 59.42(17) . . ?
B4 B1 H1 115.5(18) . . ?
B5 B1 Dy1 116.38(18) . . ?
B5 B1 H1 120.6(18) . . ?
C21 N2 Dy1 110.57(17) . . ?
C22 N2 Dy1 105.96(18) . . ?
C22 N2 C21 106.6(2) . . ?
C23 N2 Dy1 115.55(18) . . ?
C23 N2 C21 109.6(2) . . ?
C23 N2 C22 108.0(3) . . ?
C1 C2 B1 120.4(3) . . ?
C1 C2 C3 118.5(2) . . ?
C1 C2 B4 119.1(2) . . ?
C1 C2 B8 116.0(2) . . ?
B1 C2 B4 64.60(18) . . ?
B1 C2 B8 114.9(2) . . ?
C3 C2 B1 110.5(2) . . ?
C3 C2 B4 112.4(2) . . ?
C3 C2 B8 63.88(19) . . ?
B8 C2 B4 61.16(18) . . ?
Dy1 B2 H2 65(3) . . ?
B1 B2 Dy1 75.64(15) . . ?
B1 B2 B5 60.98(19) . . ?
B1 B2 B6 107.6(2) . . ?
B1 B2 H2 126(3) . . ?
B3 B2 Dy1 112.91(19) . . ?
B3 B2 B1 102.6(2) . . ?
B3 B2 B5 108.7(2) . . ?
B3 B2 B6 61.48(19) . . ?
B3 B2 H2 126(3) . . ?
B5 B2 Dy1 124.8(2) . . ?
B5 B2 H2 115(3) . . ?
B6 B2 Dy1 173.8(2) . . ?
B6 B2 B5 61.04(19) . . ?
B6 B2 H2 116(3) . . ?
C31 N3 C30 110.5(3) . . ?
C31 N3 C32 109.2(3) . . ?
C32 N3 C30 109.8(2) . . ?
C2 C3 B3 111.7(2) . . ?
C2 C3 B7 111.5(2) . . ?
C2 C3 B8 62.57(19) . . ?
B3 C3 B7 65.3(2) . . ?
B3 C3 B8 115.8(2) . . ?
C4 C3 C2 118.3(3) . . ?
C4 C3 B3 120.4(3) . . ?
C4 C3 B7 118.5(3) . . ?
C4 C3 B8 114.7(3) . . ?
B7 C3 B8 61.08(19) . . ?
B2 B3 B6 59.40(19) . . ?
B2 B3 B7 107.7(2) . . ?
B2 B3 K1 115.79(18) . 2_655 ?
B2 B3 H3 130(2) . . ?
C3 B3 B2 107.2(2) . . ?
C3 B3 B6 105.5(2) . . ?
C3 B3 B7 60.3(2) . . ?
C3 B3 K1 123.6(2) . 2_655 ?
C3 B3 H3 117(2) . . ?
B6 B3 B7 58.67(19) . . ?
B6 B3 K1 70.56(16) . 2_655 ?
B6 B3 H3 123(2) . . ?
B7 B3 K1 72.80(16) . 2_655 ?
B7 B3 H3 113(2) . . ?
K1 B3 H3 55(2) 2_655 . ?
C3 C4 H4A 109.5 . . ?
C3 C4 H4B 109.5 . . ?
C3 C4 H4C 109.5 . . ?
H4A C4 H4B 109.5 . . ?
H4A C4 H4C 109.5 . . ?
H4B C4 H4C 109.5 . . ?
B1 B4 H4 122.0(19) . . ?
C2 B4 B1 54.77(16) . . ?
C2 B4 H4 117.8(19) . . ?
C2 B4 B5 102.7(2) . . ?
C2 B4 B8 59.31(18) . . ?
C2 B4 B9 104.3(2) . . ?
B5 B4 B1 60.32(18) . . ?
B5 B4 H4 130.0(19) . . ?
B5 B4 B9 60.89(19) . . ?
B8 B4 B1 105.2(2) . . ?
B8 B4 H4 116.8(19) . . ?
B8 B4 B5 108.3(2) . . ?
B8 B4 B9 59.87(19) . . ?
B9 B4 B1 107.4(2) . . ?
B9 B4 H4 127.4(19) . . ?
O1 C5 C6 110.3(2) . . ?
O1 C5 C15 107.0(2) . . ?
O1 C5 C24 110.4(2) . . ?
C6 C5 C15 109.4(2) . . ?
C6 C5 C24 110.4(2) . . ?
C24 C5 C15 109.2(2) . . ?
B1 B5 B6 103.9(2) . . ?
B1 B5 B9 106.4(2) . . ?
B1 B5 K1 172.4(2) . 4_565 ?
B1 B5 H5 122.0(18) . . ?
B2 B5 B1 58.61(18) . . ?
B2 B5 B6 58.58(18) . . ?
B2 B5 B9 108.2(2) . . ?
B2 B5 K1 113.92(18) . 4_565 ?
B2 B5 H5 121.7(18) . . ?
B4 B5 B1 60.26(18) . . ?
B4 B5 B2 108.4(2) . . ?
B4 B5 B6 107.2(2) . . ?
B4 B5 B9 59.64(19) . . ?
B4 B5 K1 124.48(18) . 4_565 ?
B4 B5 H5 120.1(18) . . ?
B6 B5 B9 60.53(19) . . ?
B6 B5 K1 69.46(14) . 4_565 ?
B6 B5 H5 125.3(18) . . ?
B9 B5 K1 73.91(15) . 4_565 ?
B9 B5 H5 122.8(18) . . ?
K1 B5 H5 62.1(18) 4_565 . ?
C7 C6 C5 122.2(2) . . ?
C11 C6 C5 119.4(3) . . ?
C11 C6 C7 118.3(3) . . ?
B2 B6 B3 59.12(19) . . ?
B2 B6 B5 60.38(19) . . ?
B2 B6 B7 109.5(2) . . ?
B2 B6 B9 109.2(2) . . ?
B2 B6 K1 121.83(19) . 4_565 ?
B2 B6 K1 121.00(19) . 2_655 ?
B2 B6 H6 117.4(19) . . ?
B3 B6 B5 106.3(2) . . ?
B3 B6 B9 107.8(2) . . ?
B3 B6 K1 173.9(2) . 4_565 ?
B3 B6 K1 77.68(16) . 2_655 ?
B3 B6 H6 121.0(19) . . ?
B5 B6 B9 59.94(19) . . ?
B5 B6 K1 78.39(15) . 4_565 ?
B5 B6 K1 175.21(19) . 2_655 ?
B5 B6 H6 121.7(19) . . ?
B7 B6 B3 61.15(19) . . ?
B7 B6 B5 107.6(2) . . ?
B7 B6 B9 59.61(19) . . ?
B7 B6 K1 76.51(17) . 2_655 ?
B7 B6 K1 121.64(18) . 4_565 ?
B7 B6 H6 123.6(19) . . ?
B9 B6 K1 77.91(15) . 4_565 ?
B9 B6 K1 121.76(19) . 2_655 ?
B9 B6 H6 124.5(19) . . ?
K1 B6 K1 97.42(9) 4_565 2_655 ?
K1 B6 H6 52.8(19) 4_565 . ?
K1 B6 H6 53.6(19) 2_655 . ?
C6 C7 C12 125.3(3) . . ?
C8 C7 C6 119.0(3) . . ?
C8 C7 C12 115.5(3) . . ?
C3 B7 B3 54.45(18) . . ?
C3 B7 B6 102.2(2) . . ?
C3 B7 B8 60.02(19) . . ?
C3 B7 B9 105.0(2) . . ?
C3 B7 K1 121.23(19) . 2_655 ?
C3 B7 H7 122(2) . . ?
B3 B7 K1 75.44(17) . 2_655 ?
B3 B7 H7 124(2) . . ?
B6 B7 B3 60.18(19) . . ?
B6 B7 B8 108.5(2) . . ?
B6 B7 B9 61.69(19) . . ?
B6 B7 K1 71.98(16) . 2_655 ?
B6 B7 H7 127(2) . . ?
B8 B7 B3 105.9(2) . . ?
B8 B7 B9 59.8(2) . . ?
B8 B7 K1 178.6(2) . 2_655 ?
B8 B7 H7 117(2) . . ?
B9 B7 B3 108.6(2) . . ?
B9 B7 K1 119.76(19) . 2_655 ?
B9 B7 H7 122(2) . . ?
K1 B7 H7 62(2) 2_655 . ?
C7 C8 H8 119.1 . . ?
C9 C8 C7 121.8(3) . . ?
C9 C8 H8 119.1 . . ?
C2 B8 C3 53.55(17) . . ?
C2 B8 B4 59.53(18) . . ?
C2 B8 B7 102.4(2) . . ?
C2 B8 H8A 120(2) . . ?
C2 B8 B9 105.1(2) . . ?
C3 B8 B4 102.8(2) . . ?
C3 B8 B7 58.90(19) . . ?
C3 B8 H8A 121(2) . . ?
C3 B8 B9 104.6(2) . . ?
B4 B8 B7 108.3(2) . . ?
B4 B8 H8A 123(2) . . ?
B4 B8 B9 60.71(19) . . ?
B7 B8 H8A 124.7(19) . . ?
B7 B8 B9 60.5(2) . . ?
B9 B8 H8A 128(2) . . ?
C8 C9 H9 120.3 . . ?
C10 C9 C8 119.4(3) . . ?
C10 C9 H9 120.3 . . ?
B4 B9 B5 59.47(18) . . ?
B4 B9 B6 106.3(2) . . ?
B4 B9 K1 124.76(19) . 4_565 ?
B4 B9 H9A 124(2) . . ?
B5 B9 B6 59.54(19) . . ?
B5 B9 K1 74.40(15) . 4_565 ?
B5 B9 H9A 121.3(19) . . ?
B6 B9 K1 69.56(15) . 4_565 ?
B6 B9 H9A 121.1(19) . . ?
B7 B9 B4 106.7(2) . . ?
B7 B9 B5 106.6(2) . . ?
B7 B9 B6 58.70(19) . . ?
B7 B9 K1 114.65(19) . 4_565 ?
B7 B9 H9A 122.4(19) . . ?
B8 B9 B4 59.42(19) . . ?
B8 B9 B5 106.8(2) . . ?
B8 B9 B6 106.1(2) . . ?
B8 B9 B7 59.7(2) . . ?
B8 B9 K1 174.4(2) . 4_565 ?
B8 B9 H9A 124.3(19) . . ?
K1 B9 H9A 57.6(19) 4_565 . ?
C9 C10 H10 120.1 . . ?
C9 C10 C11 119.7(3) . . ?
C11 C10 H10 120.1 . . ?
C6 C11 H11 119.1 . . ?
C10 C11 C6 121.8(3) . . ?
C10 C11 H11 119.1 . . ?
N1 C12 C7 117.1(2) . . ?
N1 C12 H12A 108.0 . . ?
N1 C12 H12B 108.0 . . ?
C7 C12 H12A 108.0 . . ?
C7 C12 H12B 108.0 . . ?
H12A C12 H12B 107.3 . . ?
N1 C13 H13A 109.5 . . ?
N1 C13 H13B 109.5 . . ?
N1 C13 H13C 109.5 . . ?
H13A C13 H13B 109.5 . . ?
H13A C13 H13C 109.5 . . ?
H13B C13 H13C 109.5 . . ?
N1 C14 H14A 109.5 . . ?
N1 C14 H14B 109.5 . . ?
N1 C14 H14C 109.5 . . ?
H14A C14 H14B 109.5 . . ?
H14A C14 H14C 109.5 . . ?
H14B C14 H14C 109.5 . . ?
C16 C15 C5 120.1(3) . . ?
C20 C15 C5 121.0(3) . . ?
C20 C15 C16 118.9(3) . . ?
C15 C16 C21 123.2(3) . . ?
C17 C16 C15 118.7(3) . . ?
C17 C16 C21 117.7(3) . . ?
C16 C17 H17 119.3 . . ?
C16 C17 C18 121.5(3) . . ?
C18 C17 H17 119.3 . . ?
C17 C18 H18 120.3 . . ?
C17 C18 K1 93.6(2) . . ?
C19 C18 C17 119.4(3) . . ?
C19 C18 H18 120.3 . . ?
C19 C18 K1 80.8(2) . . ?
K1 C18 H18 95.5 . . ?
C18 C19 H19 119.9 . . ?
C18 C19 C20 120.3(3) . . ?
C18 C19 K1 74.6(2) . . ?
C20 C19 H19 119.9 . . ?
C20 C19 K1 96.8(2) . . ?
K1 C19 H19 98.5 . . ?
C15 C20 H20 119.4 . . ?
C19 C20 C15 121.2(3) . . ?
C19 C20 H20 119.4 . . ?
N2 C21 C16 116.3(2) . . ?
N2 C21 H21A 108.2 . . ?
N2 C21 H21B 108.2 . . ?
C16 C21 H21A 108.2 . . ?
C16 C21 H21B 108.2 . . ?
H21A C21 H21B 107.4 . . ?
N2 C22 H22A 109.5 . . ?
N2 C22 H22B 109.5 . . ?
N2 C22 H22C 109.5 . . ?
H22A C22 H22B 109.5 . . ?
H22A C22 H22C 109.5 . . ?
H22B C22 H22C 109.5 . . ?
N2 C23 H23A 109.5 . . ?
N2 C23 H23B 109.5 . . ?
N2 C23 H23C 109.5 . . ?
H23A C23 H23B 109.5 . . ?
H23A C23 H23C 109.5 . . ?
H23B C23 H23C 109.5 . . ?
C25 C24 C5 122.5(2) . . ?
C29 C24 C5 119.6(3) . . ?
C29 C24 C25 117.9(3) . . ?
C24 C25 C30 123.1(2) . . ?
C26 C25 C24 118.9(3) . . ?
C26 C25 C30 117.9(3) . . ?
C25 C26 H26 119.1 . . ?
C27 C26 C25 121.8(3) . . ?
C27 C26 H26 119.1 . . ?
C26 C27 H27 120.3 . . ?
C28 C27 C26 119.3(3) . . ?
C28 C27 H27 120.3 . . ?
C27 C28 H28 120.1 . . ?
C27 C28 C29 119.8(3) . . ?
C29 C28 H28 120.1 . . ?
C24 C29 H29 118.9 . . ?
C28 C29 C24 122.1(3) . . ?
C28 C29 H29 118.9 . . ?
N3 C30 C25 113.3(2) . . ?
N3 C30 H30A 108.9 . . ?
N3 C30 H30B 108.9 . . ?
C25 C30 H30A 108.9 . . ?
C25 C30 H30B 108.9 . . ?
H30A C30 H30B 107.7 . . ?
N3 C31 H31A 109.5 . . ?
N3 C31 H31B 109.5 . . ?
N3 C31 H31C 109.5 . . ?
H31A C31 H31B 109.5 . . ?
H31A C31 H31C 109.5 . . ?
H31B C31 H31C 109.5 . . ?
N3 C32 H32A 109.5 . . ?
N3 C32 H32B 109.5 . . ?
N3 C32 H32C 109.5 . . ?
H32A C32 H32B 109.5 . . ?
H32A C32 H32C 109.5 . . ?
H32B C32 H32C 109.5 . . ?
Cl1 K1 B3 89.55(6) . 2_645 ?
Cl1 K1 B5 107.92(6) . 4_666 ?
Cl1 K1 B6 119.79(7) . 4_666 ?
Cl1 K1 B6 108.00(6) . 2_645 ?
Cl1 K1 B7 120.88(7) . 2_645 ?
Cl1 K1 B9 88.10(6) . 4_666 ?
Cl1 K1 C18 107.86(7) . . ?
Cl1 K1 C19 112.93(6) . . ?
Cl1 K1 K1 122.37(3) . 3_756 ?
B3 K1 K1 72.67(6) 2_645 3_756 ?
B5 K1 B3 146.42(9) 4_666 2_645 ?
B5 K1 K1 73.76(6) 4_666 3_756 ?
B6 K1 B3 31.76(8) 2_645 2_645 ?
B6 K1 B3 114.27(9) 4_666 2_645 ?
B6 K1 B5 114.70(8) 2_645 4_666 ?
B6 K1 B5 32.15(9) 4_666 4_666 ?
B6 K1 B6 82.58(9) 4_666 2_645 ?
B6 K1 B7 31.51(9) 2_645 2_645 ?
B6 K1 B7 98.96(9) 4_666 2_645 ?
B6 K1 B9 99.54(9) 2_645 4_666 ?
B6 K1 B9 32.53(9) 4_666 4_666 ?
B6 K1 C18 124.87(10) 4_666 . ?
B6 K1 C19 125.24(9) 2_645 . ?
B6 K1 C19 105.72(9) 4_666 . ?
B6 K1 K1 40.95(6) 2_645 3_756 ?
B6 K1 K1 41.63(6) 4_666 3_756 ?
B7 K1 B3 31.77(8) 2_645 2_645 ?
B7 K1 B5 126.14(9) 2_645 4_666 ?
B7 K1 B9 125.58(9) 2_645 4_666 ?
B7 K1 K1 62.08(6) 2_645 3_756 ?
B9 K1 B3 125.66(9) 4_666 2_645 ?
B9 K1 B5 31.69(8) 4_666 4_666 ?
B9 K1 K1 63.50(6) 4_666 3_756 ?
C18 K1 B3 90.88(9) . 2_645 ?
C18 K1 B5 109.66(10) . 4_666 ?
C18 K1 B6 108.49(9) . 2_645 ?
C18 K1 B7 77.03(9) . 2_645 ?
C18 K1 B9 140.80(10) . 4_666 ?
C18 K1 C19 24.59(10) . . ?
C18 K1 K1 126.18(7) . 3_756 ?
C19 K1 B3 114.45(9) . 2_645 ?
C19 K1 B5 85.48(9) . 4_666 ?
C19 K1 B7 94.78(9) . 2_645 ?
C19 K1 B9 116.25(9) . 4_666 ?
C19 K1 K1 124.44(6) . 3_756 ?
C1S O1S C4S 108.8 . . ?
O1S C4S H4SA 110.4 . . ?
O1S C4S H4SB 110.4 . . ?
O1S C4S C3S 106.6 . . ?
H4SA C4S H4SB 108.6 . . ?
C3S C4S H4SA 110.4 . . ?
C3S C4S H4SB 110.4 . . ?
C4S C3S H3SA 111.0 . . ?
C4S C3S H3SB 111.0 . . ?
H3SA C3S H3SB 109.0 . . ?
C2S C3S C4S 103.8 . . ?
C2S C3S H3SA 111.0 . . ?
C2S C3S H3SB 111.0 . . ?
C3S C2S H2SA 111.4 . . ?
C3S C2S H2SB 111.4 . . ?
C3S C2S C1S 101.8 . . ?
H2SA C2S H2SB 109.3 . . ?
C1S C2S H2SA 111.4 . . ?
C1S C2S H2SB 111.4 . . ?
O1S C1S C2S 105.3 . . ?
O1S C1S H1SA 110.7 . . ?
O1S C1S H1SB 110.7 . . ?
C2S C1S H1SA 110.7 . . ?
C2S C1S H1SB 110.7 . . ?
H1SA C1S H1SB 108.8 . . ?
C5S O2S C8S 108.8 . . ?
O2S C8S H8SA 110.4 . . ?
O2S C8S H8SB 110.4 . . ?
O2S C8S C7S 106.6 . . ?
H8SA C8S H8SB 108.6 . . ?
C7S C8S H8SA 110.4 . . ?
C7S C8S H8SB 110.4 . . ?
C8S C7S H7SA 111.0 . . ?
C8S C7S H7SB 111.0 . . ?
H7SA C7S H7SB 109.0 . . ?
C6S C7S C8S 103.8 . . ?
C6S C7S H7SA 111.0 . . ?
C6S C7S H7SB 111.0 . . ?
C7S C6S H6SA 111.4 . . ?
C7S C6S H6SB 111.4 . . ?
C7S C6S C5S 101.8 . . ?
H6SA C6S H6SB 109.3 . . ?
C5S C6S H6SA 111.4 . . ?
C5S C6S H6SB 111.4 . . ?
O2S C5S C6S 105.3 . . ?
O2S C5S H5SA 110.7 . . ?
O2S C5S H5SB 110.7 . . ?
C6S C5S H5SA 110.7 . . ?
C6S C5S H5SB 110.7 . . ?
H5SA C5S H5SB 108.8 . . ?

loop_
_geom_bond_atom_site_label_1
_geom_bond_atom_site_label_2
_geom_bond_distance
_geom_bond_site_symmetry_2
_geom_bond_publ_flag
Dy1 Cl1 2.5819(7) . ?
Dy1 O1 2.0615(18) . ?
Dy1 N1 2.485(2) . ?
Dy1 B1 2.713(3) . ?
Dy1 N2 2.554(2) . ?
Dy1 B2 2.553(3) . ?
Dy1 H2 2.31(5) . ?
Dy1 H1 2.53(4) . ?
Cl1 K1 2.9710(10) . ?
O1 C5 1.406(3) . ?
N1 C12 1.509(4) . ?
N1 C13 1.478(4) . ?
N1 C14 1.482(4) . ?
C1 H1A 0.9800 . ?
C1 H1B 0.9800 . ?
C1 H1C 0.9800 . ?
C1 C2 1.521(4) . ?
B1 C2 1.617(4) . ?
B1 B2 1.747(5) . ?
B1 B4 1.788(4) . ?
B1 B5 1.789(4) . ?
B1 H1 1.15(4) . ?
N2 C21 1.499(4) . ?
N2 C22 1.481(4) . ?
N2 C23 1.479(4) . ?
C2 C3 1.560(4) . ?
C2 B4 1.725(4) . ?
C2 B8 1.721(4) . ?
B2 B3 1.742(5) . ?
B2 B5 1.780(5) . ?
B2 B6 1.747(5) . ?
B2 H2 1.06(5) . ?
N3 C30 1.467(4) . ?
N3 C31 1.455(4) . ?
N3 C32 1.456(4) . ?
C3 B3 1.613(5) . ?
C3 C4 1.524(4) . ?
C3 B7 1.721(5) . ?
C3 B8 1.741(4) . ?
B3 B6 1.783(5) . ?
B3 B7 1.800(5) . ?
B3 K1 3.310(4) 2_655 ?
B3 H3 1.11(5) . ?
C4 H4A 0.9800 . ?
C4 H4B 0.9800 . ?
C4 H4C 0.9800 . ?
B4 H4 1.07(4) . ?
B4 B5 1.773(5) . ?
B4 B8 1.753(5) . ?
B4 B9 1.776(5) . ?
C5 C6 1.545(4) . ?
C5 C15 1.557(4) . ?
C5 C24 1.552(4) . ?
B5 B6 1.791(5) . ?
B5 B9 1.799(5) . ?
B5 K1 3.298(3) 4_565 ?
B5 H5 1.13(3) . ?
C6 C7 1.409(4) . ?
C6 C11 1.398(4) . ?
B6 B7 1.756(5) . ?
B6 B9 1.809(5) . ?
B6 K1 3.152(3) 4_565 ?
B6 K1 3.195(4) 2_655 ?
B6 H6 1.09(4) . ?
C7 C8 1.399(4) . ?
C7 C12 1.511(4) . ?
B7 B8 1.760(5) . ?
B7 B9 1.773(5) . ?
B7 K1 3.267(4) 2_655 ?
B7 H7 1.10(5) . ?
C8 H8 0.9500 . ?
C8 C9 1.387(5) . ?
B8 H8A 1.08(4) . ?
B8 B9 1.761(5) . ?
C9 H9 0.9500 . ?
C9 C10 1.379(5) . ?
B9 K1 3.289(4) 4_565 ?
B9 H9A 1.09(4) . ?
C10 H10 0.9500 . ?
C10 C11 1.395(5) . ?
C11 H11 0.9500 . ?
C12 H12A 0.9900 . ?
C12 H12B 0.9900 . ?
C13 H13A 0.9800 . ?
C13 H13B 0.9800 . ?
C13 H13C 0.9800 . ?
C14 H14A 0.9800 . ?
C14 H14B 0.9800 . ?
C14 H14C 0.9800 . ?
C15 C16 1.410(4) . ?
C15 C20 1.401(4) . ?
C16 C17 1.395(4) . ?
C16 C21 1.512(4) . ?
C17 H17 0.9500 . ?
C17 C18 1.400(5) . ?
C18 H18 0.9500 . ?
C18 C19 1.372(5) . ?
C18 K1 3.178(3) . ?
C19 H19 0.9500 . ?
C19 C20 1.386(4) . ?
C19 K1 3.254(3) . ?
C20 H20 0.9500 . ?
C21 H21A 0.9900 . ?
C21 H21B 0.9900 . ?
C22 H22A 0.9800 . ?
C22 H22B 0.9800 . ?
C22 H22C 0.9800 . ?
C23 H23A 0.9800 . ?
C23 H23B 0.9800 . ?
C23 H23C 0.9800 . ?
C24 C25 1.412(4) . ?
C24 C29 1.401(4) . ?
C25 C26 1.401(4) . ?
C25 C30 1.523(4) . ?
C26 H26 0.9500 . ?
C26 C27 1.390(4) . ?
C27 H27 0.9500 . ?
C27 C28 1.373(5) . ?
C28 H28 0.9500 . ?
C28 C29 1.387(4) . ?
C29 H29 0.9500 . ?
C30 H30A 0.9900 . ?
C30 H30B 0.9900 . ?
C31 H31A 0.9800 . ?
C31 H31B 0.9800 . ?
C31 H31C 0.9800 . ?
C32 H32A 0.9800 . ?
C32 H32B 0.9800 . ?
C32 H32C 0.9800 . ?
K1 K1 4.7690(13) 3_756 ?
O1S C4S 1.4352 . ?
O1S C1S 1.4295 . ?
C4S H4SA 0.9900 . ?
C4S H4SB 0.9900 . ?
C4S C3S 1.5077 . ?
C3S H3SA 0.9900 . ?
C3S H3SB 0.9900 . ?
C3S C2S 1.4896 . ?
C2S H2SA 0.9900 . ?
C2S H2SB 0.9900 . ?
C2S C1S 1.5114 . ?
C1S H1SA 0.9900 . ?
C1S H1SB 0.9900 . ?
O2S C8S 1.4351 . ?
O2S C5S 1.4294 . ?
C8S H8SA 0.9900 . ?
C8S H8SB 0.9900 . ?
C8S C7S 1.5076 . ?
C7S H7SA 0.9900 . ?
C7S H7SB 0.9900 . ?
C7S C6S 1.4897 . ?
C6S H6SA 0.9900 . ?
C6S H6SB 0.9900 . ?
C6S C5S 1.5106 . ?
C5S H5SA 0.9900 . ?
C5S H5SB 0.9900 . ?

loop_
_geom_torsion_atom_site_label_1
_geom_torsion_atom_site_label_2
_geom_torsion_atom_site_label_3
_geom_torsion_atom_site_label_4
_geom_torsion
_geom_torsion_site_symmetry_1
_geom_torsion_site_symmetry_2
_geom_torsion_site_symmetry_3
_geom_torsion_site_symmetry_4
_geom_torsion_publ_flag
Dy1 O1 C5 C6 93.6(4) . . . . ?
Dy1 O1 C5 C15 -25.4(4) . . . . ?
Dy1 O1 C5 C24 -144.2(3) . . . . ?
Dy1 N1 C12 C7 -102.1(2) . . . . ?
Dy1 B1 C2 C1 75.4(3) . . . . ?
Dy1 B1 C2 C3 -68.5(3) . . . . ?
Dy1 B1 C2 B4 -174.3(2) . . . . ?
Dy1 B1 C2 B8 -138.3(2) . . . . ?
Dy1 B1 B2 B3 110.8(2) . . . . ?
Dy1 B1 B2 B5 -144.69(18) . . . . ?
Dy1 B1 B2 B6 174.5(2) . . . . ?
Dy1 B1 B5 B2 36.04(19) . . . . ?
Dy1 B1 B5 B4 176.9(2) . . . . ?
Dy1 B1 B5 B6 74.8(2) . . . . ?
Dy1 B1 B5 B9 137.7(2) . . . . ?
Dy1 N2 C21 C16 -54.4(3) . . . . ?
Dy1 B2 B3 C3 84.7(2) . . . . ?
Dy1 B2 B3 B6 -177.1(2) . . . . ?
Dy1 B2 B3 B7 148.3(2) . . . . ?
Dy1 B2 B3 K1 -132.74(13) . . . 2_655 ?
Dy1 B2 B5 B1 -43.0(2) . . . . ?
Dy1 B2 B5 B4 -78.3(3) . . . . ?
Dy1 B2 B5 B6 -177.6(3) . . . . ?
Dy1 B2 B5 B9 -141.5(2) . . . . ?
Dy1 B2 B5 K1 138.48(15) . . . 4_565 ?
O1 C5 C6 C7 -44.3(3) . . . . ?
O1 C5 C6 C11 140.2(3) . . . . ?
O1 C5 C15 C16 -48.8(3) . . . . ?
O1 C5 C15 C20 133.7(3) . . . . ?
O1 C5 C24 C25 -46.7(4) . . . . ?
O1 C5 C24 C29 134.9(3) . . . . ?
C1 C2 C3 B3 -144.4(3) . . . . ?
C1 C2 C3 C4 2.1(4) . . . . ?
C1 C2 C3 B7 144.6(3) . . . . ?
C1 C2 C3 B8 106.8(3) . . . . ?
C1 C2 B4 B1 112.1(3) . . . . ?
C1 C2 B4 B5 150.7(3) . . . . ?
C1 C2 B4 B8 -105.4(3) . . . . ?
C1 C2 B4 B9 -146.5(3) . . . . ?
C1 C2 B8 C3 -110.6(3) . . . . ?
C1 C2 B8 B4 110.5(3) . . . . ?
C1 C2 B8 B7 -145.4(3) . . . . ?
C1 C2 B8 B9 152.2(3) . . . . ?
B1 C2 C3 B3 0.2(3) . . . . ?
B1 C2 C3 C4 146.7(3) . . . . ?
B1 C2 C3 B7 -70.7(3) . . . . ?
B1 C2 C3 B8 -108.5(2) . . . . ?
B1 C2 B4 B5 38.6(2) . . . . ?
B1 C2 B4 B8 142.5(3) . . . . ?
B1 C2 B4 B9 101.4(2) . . . . ?
B1 C2 B8 C3 101.6(3) . . . . ?
B1 C2 B8 B4 -37.3(2) . . . . ?
B1 C2 B8 B7 66.8(3) . . . . ?
B1 C2 B8 B9 4.4(3) . . . . ?
B1 B2 B3 C3 5.2(3) . . . . ?
B1 B2 B3 B6 103.4(2) . . . . ?
B1 B2 B3 B7 68.7(3) . . . . ?
B1 B2 B3 K1 147.71(17) . . . 2_655 ?
B1 B2 B5 B4 -35.3(2) . . . . ?
B1 B2 B5 B6 -134.6(2) . . . . ?
B1 B2 B5 B9 -98.5(2) . . . . ?
B1 B2 B5 K1 -178.5(2) . . . 4_565 ?
B1 B2 B6 B3 -95.0(3) . . . . ?
B1 B2 B6 B5 40.8(2) . . . . ?
B1 B2 B6 B7 -58.9(3) . . . . ?
B1 B2 B6 B9 4.6(3) . . . . ?
B1 B2 B6 K1 92.1(2) . . . 4_565 ?
B1 B2 B6 K1 -144.55(19) . . . 2_655 ?
B1 B4 B5 B2 34.6(2) . . . . ?
B1 B4 B5 B6 96.5(2) . . . . ?
B1 B4 B5 B9 135.4(2) . . . . ?
B1 B4 B5 K1 173.0(2) . . . 4_565 ?
B1 B4 B8 C2 31.0(2) . . . . ?
B1 B4 B8 C3 -1.8(3) . . . . ?
B1 B4 B8 B7 -62.9(3) . . . . ?
B1 B4 B8 B9 -101.6(2) . . . . ?
B1 B4 B9 B5 -39.8(2) . . . . ?
B1 B4 B9 B6 -1.5(3) . . . . ?
B1 B4 B9 B7 59.9(3) . . . . ?
B1 B4 B9 B8 97.8(2) . . . . ?
B1 B4 B9 K1 -77.7(3) . . . 4_565 ?
B1 B5 B6 B2 -38.7(2) . . . . ?
B1 B5 B6 B3 -0.2(3) . . . . ?
B1 B5 B6 B7 64.1(3) . . . . ?
B1 B5 B6 B9 101.2(2) . . . . ?
B1 B5 B6 K1 -176.16(18) . . . 4_565 ?
B1 B5 B9 B4 39.5(2) . . . . ?
B1 B5 B9 B6 -97.0(2) . . . . ?
B1 B5 B9 B7 -60.5(3) . . . . ?
B1 B5 B9 B8 2.2(3) . . . . ?
B1 B5 B9 K1 -172.1(2) . . . 4_565 ?
C2 B1 B2 Dy1 -115.87(19) . . . . ?
C2 B1 B2 B3 -5.1(3) . . . . ?
C2 B1 B2 B5 99.4(2) . . . . ?
C2 B1 B2 B6 58.6(3) . . . . ?
C2 B1 B4 B5 -135.5(3) . . . . ?
C2 B1 B4 B8 -32.8(2) . . . . ?
C2 B1 B4 B9 -95.5(2) . . . . ?
C2 B1 B5 B2 -101.2(3) . . . . ?
C2 B1 B5 B4 39.6(2) . . . . ?
C2 B1 B5 B6 -62.5(3) . . . . ?
C2 B1 B5 B9 0.4(3) . . . . ?
C2 C3 B3 B2 -3.6(3) . . . . ?
C2 C3 B3 B6 -65.8(3) . . . . ?
C2 C3 B3 B7 -104.5(3) . . . . ?
C2 C3 B3 K1 -142.5(2) . . . 2_655 ?
C2 C3 B7 B3 104.9(3) . . . . ?
C2 C3 B7 B6 66.1(3) . . . . ?
C2 C3 B7 B8 -38.4(2) . . . . ?
C2 C3 B7 B9 2.5(3) . . . . ?
C2 C3 B7 K1 142.27(19) . . . 2_655 ?
C2 C3 B8 B4 35.5(2) . . . . ?
C2 C3 B8 B7 139.3(2) . . . . ?
C2 C3 B8 B9 98.2(2) . . . . ?
C2 B4 B5 B1 -35.9(2) . . . . ?
C2 B4 B5 B2 -1.3(3) . . . . ?
C2 B4 B5 B6 60.5(3) . . . . ?
C2 B4 B5 B9 99.4(2) . . . . ?
C2 B4 B5 K1 137.06(19) . . . 4_565 ?
C2 B4 B8 C3 -32.8(2) . . . . ?
C2 B4 B8 B7 -93.9(2) . . . . ?
C2 B4 B8 B9 -132.6(2) . . . . ?
C2 B4 B9 B5 -96.8(2) . . . . ?
C2 B4 B9 B6 -58.6(3) . . . . ?
C2 B4 B9 B7 2.9(3) . . . . ?
C2 B4 B9 B8 40.8(2) . . . . ?
C2 B4 B9 K1 -134.70(19) . . . 4_565 ?
C2 B8 B9 B4 -41.1(2) . . . . ?
C2 B8 B9 B5 -3.8(3) . . . . ?
C2 B8 B9 B6 58.6(3) . . . . ?
C2 B8 B9 B7 96.0(2) . . . . ?
B2 B1 C2 C1 147.2(3) . . . . ?
B2 B1 C2 C3 3.3(3) . . . . ?
B2 B1 C2 B4 -102.5(2) . . . . ?
B2 B1 C2 B8 -66.5(3) . . . . ?
B2 B1 B4 C2 99.9(3) . . . . ?
B2 B1 B4 B5 -35.6(2) . . . . ?
B2 B1 B4 B8 67.1(3) . . . . ?
B2 B1 B4 B9 4.5(3) . . . . ?
B2 B1 B5 B4 140.8(2) . . . . ?
B2 B1 B5 B6 38.7(2) . . . . ?
B2 B1 B5 B9 101.6(3) . . . . ?
B2 B3 B6 B5 -39.2(2) . . . . ?
B2 B3 B6 B7 -140.6(3) . . . . ?
B2 B3 B6 B9 -102.1(3) . . . . ?
B2 B3 B6 K1 138.14(18) . . . 2_655 ?
B2 B3 B7 C3 -100.1(3) . . . . ?
B2 B3 B7 B6 35.0(2) . . . . ?
B2 B3 B7 B8 -67.6(3) . . . . ?
B2 B3 B7 B9 -4.7(3) . . . . ?
B2 B3 B7 K1 112.3(2) . . . 2_655 ?
B2 B5 B6 B3 38.6(2) . . . . ?
B2 B5 B6 B7 102.8(2) . . . . ?
B2 B5 B6 B9 140.0(2) . . . . ?
B2 B5 B6 K1 -137.41(18) . . . 4_565 ?
B2 B5 B9 B4 101.1(2) . . . . ?
B2 B5 B9 B6 -35.3(2) . . . . ?
B2 B5 B9 B7 1.2(3) . . . . ?
B2 B5 B9 B8 63.8(3) . . . . ?
B2 B5 B9 K1 -110.4(2) . . . 4_565 ?
B2 B6 B7 C3 0.7(3) . . . . ?
B2 B6 B7 B3 -35.3(2) . . . . ?
B2 B6 B7 B8 62.9(3) . . . . ?
B2 B6 B7 B9 101.3(3) . . . . ?
B2 B6 B7 K1 -118.5(2) . . . 2_655 ?
B2 B6 B9 B4 -1.9(3) . . . . ?
B2 B6 B9 B5 36.3(2) . . . . ?
B2 B6 B9 B7 -101.9(3) . . . . ?
B2 B6 B9 B8 -64.0(3) . . . . ?
B2 B6 B9 K1 119.8(2) . . . 4_565 ?
C3 C2 B4 B1 -102.9(3) . . . . ?
C3 C2 B4 B5 -64.3(3) . . . . ?
C3 C2 B4 B8 39.6(2) . . . . ?
C3 C2 B4 B9 -1.5(3) . . . . ?
C3 C2 B8 B4 -138.9(2) . . . . ?
C3 C2 B8 B7 -34.9(2) . . . . ?
C3 C2 B8 B9 -97.2(2) . . . . ?
C3 B3 B6 B2 101.1(3) . . . . ?
C3 B3 B6 B5 62.0(3) . . . . ?
C3 B3 B6 B7 -39.5(2) . . . . ?
C3 B3 B6 B9 -1.0(3) . . . . ?
C3 B3 B6 K1 -120.7(2) . . . 2_655 ?
C3 B3 B7 B6 135.1(3) . . . . ?
C3 B3 B7 B8 32.5(2) . . . . ?
C3 B3 B7 B9 95.5(3) . . . . ?
C3 B3 B7 K1 -147.57(19) . . . 2_655 ?
C3 B7 B8 C2 32.47(19) . . . . ?
C3 B7 B8 B4 94.2(2) . . . . ?
C3 B7 B8 B9 132.9(2) . . . . ?
C3 B7 B9 B4 -3.3(3) . . . . ?
C3 B7 B9 B5 59.1(3) . . . . ?
C3 B7 B9 B6 96.0(2) . . . . ?
C3 B7 B9 B8 -41.0(2) . . . . ?
C3 B7 B9 K1 139.17(18) . . . 4_565 ?
C3 B8 B9 B4 -96.7(2) . . . . ?
C3 B8 B9 B5 -59.3(3) . . . . ?
C3 B8 B9 B6 3.0(3) . . . . ?
C3 B8 B9 B7 40.4(2) . . . . ?
B3 B2 B5 B1 94.3(2) . . . . ?
B3 B2 B5 B4 59.0(3) . . . . ?
B3 B2 B5 B6 -40.3(2) . . . . ?
B3 B2 B5 B9 -4.2(3) . . . . ?
B3 B2 B5 K1 -84.2(2) . . . 4_565 ?
B3 B2 B6 B5 135.8(2) . . . . ?
B3 B2 B6 B7 36.1(2) . . . . ?
B3 B2 B6 B9 99.7(3) . . . . ?
B3 B2 B6 K1 -172.9(2) . . . 4_565 ?
B3 B2 B6 K1 -49.5(2) . . . 2_655 ?
B3 C3 B7 B6 -38.8(2) . . . . ?
B3 C3 B7 B8 -143.3(3) . . . . ?
B3 C3 B7 B9 -102.4(3) . . . . ?
B3 C3 B7 K1 37.4(2) . . . 2_655 ?
B3 C3 B8 C2 -102.3(3) . . . . ?
B3 C3 B8 B4 -66.8(3) . . . . ?
B3 C3 B8 B7 37.1(3) . . . . ?
B3 C3 B8 B9 -4.1(3) . . . . ?
B3 B6 B7 C3 36.0(2) . . . . ?
B3 B6 B7 B8 98.1(3) . . . . ?
B3 B6 B7 B9 136.6(2) . . . . ?
B3 B6 B7 K1 -83.21(16) . . . 2_655 ?
B3 B6 B9 B4 60.8(3) . . . . ?
B3 B6 B9 B5 99.0(2) . . . . ?
B3 B6 B9 B7 -39.2(2) . . . . ?
B3 B6 B9 B8 -1.4(3) . . . . ?
B3 B6 B9 K1 -177.6(2) . . . 4_565 ?
B3 B7 B8 C2 2.1(3) . . . . ?
B3 B7 B8 C3 -30.3(2) . . . . ?
B3 B7 B8 B4 63.8(3) . . . . ?
B3 B7 B8 B9 102.6(3) . . . . ?
B3 B7 B9 B4 -60.2(3) . . . . ?
B3 B7 B9 B5 2.1(3) . . . . ?
B3 B7 B9 B6 39.0(2) . . . . ?
B3 B7 B9 B8 -98.0(3) . . . . ?
B3 B7 B9 K1 82.2(2) . . . 4_565 ?
C4 C3 B3 B2 -149.3(3) . . . . ?
C4 C3 B3 B6 148.5(3) . . . . ?
C4 C3 B3 B7 109.8(3) . . . . ?
C4 C3 B3 K1 71.8(3) . . . 2_655 ?
C4 C3 B7 B3 -112.6(3) . . . . ?
C4 C3 B7 B6 -151.4(3) . . . . ?
C4 C3 B7 B8 104.1(3) . . . . ?
C4 C3 B7 B9 145.0(3) . . . . ?
C4 C3 B7 K1 -75.2(3) . . . 2_655 ?
C4 C3 B8 C2 110.4(3) . . . . ?
C4 C3 B8 B4 145.9(3) . . . . ?
C4 C3 B8 B7 -110.2(3) . . . . ?
C4 C3 B8 B9 -151.4(3) . . . . ?
B4 B1 C2 C1 -110.3(3) . . . . ?
B4 B1 C2 C3 105.8(2) . . . . ?
B4 B1 C2 B8 36.0(2) . . . . ?
B4 B1 B2 Dy1 179.9(2) . . . . ?
B4 B1 B2 B3 -69.4(3) . . . . ?
B4 B1 B2 B5 35.2(2) . . . . ?
B4 B1 B2 B6 -5.6(3) . . . . ?
B4 B1 B5 B2 -140.8(2) . . . . ?
B4 B1 B5 B6 -102.1(2) . . . . ?
B4 B1 B5 B9 -39.2(2) . . . . ?
B4 C2 C3 B3 70.3(3) . . . . ?
B4 C2 C3 C4 -143.2(3) . . . . ?
B4 C2 C3 B7 -0.7(3) . . . . ?
B4 C2 C3 B8 -38.5(2) . . . . ?
B4 C2 B8 C3 138.9(2) . . . . ?
B4 C2 B8 B7 104.1(2) . . . . ?
B4 C2 B8 B9 41.7(2) . . . . ?
B4 B5 B6 B2 -101.5(2) . . . . ?
B4 B5 B6 B3 -62.9(3) . . . . ?
B4 B5 B6 B7 1.3(3) . . . . ?
B4 B5 B6 B9 38.5(2) . . . . ?
B4 B5 B6 K1 121.12(19) . . . 4_565 ?
B4 B5 B9 B6 -136.4(2) . . . . ?
B4 B5 B9 B7 -100.0(3) . . . . ?
B4 B5 B9 B8 -37.3(2) . . . . ?
B4 B5 B9 K1 148.41(17) . . . 4_565 ?
B4 B8 B9 B5 37.3(2) . . . . ?
B4 B8 B9 B6 99.7(2) . . . . ?
B4 B8 B9 B7 137.1(2) . . . . ?
C5 C6 C7 C8 -175.7(3) . . . . ?
C5 C6 C7 C12 0.5(4) . . . . ?
C5 C6 C11 C10 176.1(3) . . . . ?
C5 C15 C16 C17 -177.4(3) . . . . ?
C5 C15 C16 C21 -5.2(4) . . . . ?
C5 C15 C20 C19 177.1(3) . . . . ?
C5 C24 C25 C26 177.6(3) . . . . ?
C5 C24 C25 C30 -6.9(4) . . . . ?
C5 C24 C29 C28 -178.6(3) . . . . ?
B5 B1 C2 C1 -149.3(3) . . . . ?
B5 B1 C2 C3 66.8(3) . . . . ?
B5 B1 C2 B4 -39.0(2) . . . . ?
B5 B1 C2 B8 -3.0(3) . . . . ?
B5 B1 B2 Dy1 144.69(18) . . . . ?
B5 B1 B2 B3 -104.5(2) . . . . ?
B5 B1 B2 B6 -40.8(2) . . . . ?
B5 B1 B4 C2 135.5(3) . . . . ?
B5 B1 B4 B8 102.7(3) . . . . ?
B5 B1 B4 B9 40.0(2) . . . . ?
B5 B2 B3 C3 -58.1(3) . . . . ?
B5 B2 B3 B6 40.1(2) . . . . ?
B5 B2 B3 B7 5.4(3) . . . . ?
B5 B2 B3 K1 84.4(2) . . . 2_655 ?
B5 B2 B6 B3 -135.8(2) . . . . ?
B5 B2 B6 B7 -99.7(3) . . . . ?
B5 B2 B6 B9 -36.1(2) . . . . ?
B5 B2 B6 K1 51.3(2) . . . 4_565 ?
B5 B2 B6 K1 174.7(2) . . . 2_655 ?
B5 B4 B8 C2 94.2(2) . . . . ?
B5 B4 B8 C3 61.4(3) . . . . ?
B5 B4 B8 B7 0.3(3) . . . . ?
B5 B4 B8 B9 -38.3(2) . . . . ?
B5 B4 B9 B6 38.2(2) . . . . ?
B5 B4 B9 B7 99.7(2) . . . . ?
B5 B4 B9 B8 137.6(2) . . . . ?
B5 B4 B9 K1 -37.9(2) . . . 4_565 ?
B5 B6 B7 C3 -63.3(3) . . . . ?
B5 B6 B7 B3 -99.3(2) . . . . ?
B5 B6 B7 B8 -1.2(3) . . . . ?
B5 B6 B7 B9 37.3(2) . . . . ?
B5 B6 B7 K1 177.5(2) . . . 2_655 ?
B5 B6 B9 B4 -38.2(2) . . . . ?
B5 B6 B9 B7 -138.2(2) . . . . ?
B5 B6 B9 B8 -100.3(2) . . . . ?
B5 B6 B9 K1 83.47(15) . . . 4_565 ?
C6 C5 C15 C16 -168.3(2) . . . . ?
C6 C5 C15 C20 14.1(4) . . . . ?
C6 C5 C24 C25 75.5(3) . . . . ?
C6 C5 C24 C29 -102.9(3) . . . . ?
C6 C7 C8 C9 -0.2(5) . . . . ?
C6 C7 C12 N1 82.8(4) . . . . ?
B6 B2 B3 C3 -98.2(3) . . . . ?
B6 B2 B3 B7 -34.7(2) . . . . ?
B6 B2 B3 K1 44.33(19) . . . 2_655 ?
B6 B2 B5 B1 134.6(2) . . . . ?
B6 B2 B5 B4 99.3(3) . . . . ?
B6 B2 B5 B9 36.1(2) . . . . ?
B6 B2 B5 K1 -43.89(18) . . . 4_565 ?
B6 B3 B7 C3 -135.1(3) . . . . ?
B6 B3 B7 B8 -102.6(3) . . . . ?
B6 B3 B7 B9 -39.7(2) . . . . ?
B6 B3 B7 K1 77.32(16) . . . 2_655 ?
B6 B5 B9 B4 136.4(2) . . . . ?
B6 B5 B9 B7 36.5(2) . . . . ?
B6 B5 B9 B8 99.1(2) . . . . ?
B6 B5 B9 K1 -75.14(15) . . . 4_565 ?
B6 B7 B8 C2 -61.2(3) . . . . ?
B6 B7 B8 C3 -93.6(2) . . . . ?
B6 B7 B8 B4 0.6(3) . . . . ?
B6 B7 B8 B9 39.3(2) . . . . ?
B6 B7 B9 B4 -99.2(2) . . . . ?
B6 B7 B9 B5 -36.9(2) . . . . ?
B6 B7 B9 B8 -137.0(2) . . . . ?
B6 B7 B9 K1 43.22(19) . . . 4_565 ?
C7 C6 C11 C10 0.4(4) . . . . ?
C7 C8 C9 C10 0.5(5) . . . . ?
B7 C3 B3 B2 100.9(2) . . . . ?
B7 C3 B3 B6 38.7(2) . . . . ?
B7 C3 B3 K1 -38.0(2) . . . 2_655 ?
B7 C3 B8 C2 -139.3(2) . . . . ?
B7 C3 B8 B4 -103.8(2) . . . . ?
B7 C3 B8 B9 -41.2(2) . . . . ?
B7 B3 B6 B2 140.6(3) . . . . ?
B7 B3 B6 B5 101.5(3) . . . . ?
B7 B3 B6 B9 38.5(2) . . . . ?
B7 B3 B6 K1 -81.24(17) . . . 2_655 ?
B7 B6 B9 B4 100.0(2) . . . . ?
B7 B6 B9 B5 138.2(2) . . . . ?
B7 B6 B9 B8 37.8(2) . . . . ?
B7 B6 B9 K1 -138.37(19) . . . 4_565 ?
B7 B8 B9 B4 -137.1(2) . . . . ?
B7 B8 B9 B5 -99.7(3) . . . . ?
B7 B8 B9 B6 -37.4(2) . . . . ?
C8 C7 C12 N1 -100.9(3) . . . . ?
C8 C9 C10 C11 -0.2(5) . . . . ?
B8 C2 C3 B3 108.7(3) . . . . ?
B8 C2 C3 C4 -104.8(3) . . . . ?
B8 C2 C3 B7 37.8(2) . . . . ?
B8 C2 B4 B1 -142.5(3) . . . . ?
B8 C2 B4 B5 -103.9(2) . . . . ?
B8 C2 B4 B9 -41.1(2) . . . . ?
B8 C3 B3 B2 65.4(3) . . . . ?
B8 C3 B3 B6 3.2(3) . . . . ?
B8 C3 B3 B7 -35.5(2) . . . . ?
B8 C3 B3 K1 -73.5(3) . . . 2_655 ?
B8 C3 B7 B3 143.3(3) . . . . ?
B8 C3 B7 B6 104.5(2) . . . . ?
B8 C3 B7 B9 40.9(2) . . . . ?
B8 C3 B7 K1 -179.3(2) . . . 2_655 ?
B8 B4 B5 B1 -97.5(2) . . . . ?
B8 B4 B5 B2 -62.8(3) . . . . ?
B8 B4 B5 B6 -1.0(3) . . . . ?
B8 B4 B5 B9 37.9(2) . . . . ?
B8 B4 B5 K1 75.5(3) . . . 4_565 ?
B8 B4 B9 B5 -137.6(2) . . . . ?
B8 B4 B9 B6 -99.4(2) . . . . ?
B8 B4 B9 B7 -37.9(2) . . . . ?
B8 B4 B9 K1 -175.5(2) . . . 4_565 ?
B8 B7 B9 B4 37.8(2) . . . . ?
B8 B7 B9 B5 100.1(2) . . . . ?
B8 B7 B9 B6 137.0(2) . . . . ?
B8 B7 B9 K1 -179.8(2) . . . 4_565 ?
C9 C10 C11 C6 -0.2(5) . . . . ?
B9 B4 B5 B1 -135.4(2) . . . . ?
B9 B4 B5 B2 -100.7(3) . . . . ?
B9 B4 B5 B6 -38.9(2) . . . . ?
B9 B4 B5 K1 37.6(2) . . . 4_565 ?
B9 B4 B8 C2 132.6(2) . . . . ?
B9 B4 B8 C3 99.8(2) . . . . ?
B9 B4 B8 B7 38.6(2) . . . . ?
B9 B5 B6 B2 -140.0(2) . . . . ?
B9 B5 B6 B3 -101.4(2) . . . . ?
B9 B5 B6 B7 -37.1(2) . . . . ?
B9 B5 B6 K1 82.63(15) . . . 4_565 ?
B9 B6 B7 C3 -100.6(2) . . . . ?
B9 B6 B7 B3 -136.6(2) . . . . ?
B9 B6 B7 B8 -38.5(2) . . . . ?
B9 B6 B7 K1 140.19(18) . . . 2_655 ?
B9 B7 B8 C2 -100.5(2) . . . . ?
B9 B7 B8 C3 -132.9(2) . . . . ?
B9 B7 B8 B4 -38.7(2) . . . . ?
C11 C6 C7 C8 -0.2(4) . . . . ?
C11 C6 C7 C12 176.0(3) . . . . ?
C12 C7 C8 C9 -176.8(3) . . . . ?
C13 N1 C12 C7 19.2(3) . . . . ?
C14 N1 C12 C7 139.7(3) . . . . ?
C15 C5 C6 C7 73.2(3) . . . . ?
C15 C5 C6 C11 -102.3(3) . . . . ?
C15 C5 C24 C25 -164.1(3) . . . . ?
C15 C5 C24 C29 17.4(4) . . . . ?
C15 C16 C17 C18 0.2(4) . . . . ?
C15 C16 C21 N2 97.2(3) . . . . ?
C16 C15 C20 C19 -0.4(4) . . . . ?
C16 C17 C18 C19 -0.2(5) . . . . ?
C16 C17 C18 K1 -81.7(3) . . . . ?
C17 C16 C21 N2 -90.5(3) . . . . ?
C17 C18 C19 C20 -0.1(5) . . . . ?
C17 C18 C19 K1 -89.0(3) . . . . ?
C18 C19 C20 C15 0.4(5) . . . . ?
C20 C15 C16 C17 0.2(4) . . . . ?
C20 C15 C16 C21 172.4(3) . . . . ?
C21 C16 C17 C18 -172.5(3) . . . . ?
C22 N2 C21 C16 -169.1(3) . . . . ?
C23 N2 C21 C16 74.2(3) . . . . ?
C24 C5 C6 C7 -166.6(3) . . . . ?
C24 C5 C6 C11 18.0(3) . . . . ?
C24 C5 C15 C16 70.7(3) . . . . ?
C24 C5 C15 C20 -106.8(3) . . . . ?
C24 C25 C26 C27 1.8(5) . . . . ?
C24 C25 C30 N3 159.5(3) . . . . ?
C25 C24 C29 C28 2.9(5) . . . . ?
C25 C26 C27 C28 1.6(5) . . . . ?
C26 C25 C30 N3 -25.0(4) . . . . ?
C26 C27 C28 C29 -2.7(5) . . . . ?
C27 C28 C29 C24 0.4(5) . . . . ?
C29 C24 C25 C26 -3.9(4) . . . . ?
C29 C24 C25 C30 171.6(3) . . . . ?
C30 C25 C26 C27 -174.0(3) . . . . ?
C31 N3 C30 C25 -73.3(3) . . . . ?
C32 N3 C30 C25 166.2(3) . . . . ?
K1 B3 B6 B2 -138.14(18) 2_655 . . . ?
K1 B3 B6 B5 -177.3(2) 2_655 . . . ?
K1 B3 B6 B7 81.24(17) 2_655 . . . ?
K1 B3 B6 B9 119.7(2) 2_655 . . . ?
K1 B3 B7 C3 147.57(19) 2_655 . . . ?
K1 B3 B7 B6 -77.32(16) 2_655 . . . ?
K1 B3 B7 B8 -179.9(2) 2_655 . . . ?
K1 B3 B7 B9 -117.0(2) 2_655 . . . ?
K1 B5 B6 B2 137.41(18) 4_565 . . . ?
K1 B5 B6 B3 176.0(2) 4_565 . . . ?
K1 B5 B6 B7 -119.8(2) 4_565 . . . ?
K1 B5 B6 B9 -82.63(15) 4_565 . . . ?
K1 B5 B9 B4 -148.41(17) 4_565 . . . ?
K1 B5 B9 B6 75.14(15) 4_565 . . . ?
K1 B5 B9 B7 111.6(2) 4_565 . . . ?
K1 B5 B9 B8 174.3(2) 4_565 . . . ?
K1 B6 B7 C3 119.18(19) 2_655 . . . ?
K1 B6 B7 C3 -150.36(18) 4_565 . . . ?
K1 B6 B7 B3 83.21(16) 2_655 . . . ?
K1 B6 B7 B3 173.7(2) 4_565 . . . ?
K1 B6 B7 B8 -88.2(3) 4_565 . . . ?
K1 B6 B7 B8 -178.7(2) 2_655 . . . ?
K1 B6 B7 B9 -49.7(2) 4_565 . . . ?
K1 B6 B7 B9 -140.19(18) 2_655 . . . ?
K1 B6 B7 K1 90.47(17) 4_565 . . 2_655 ?
K1 B6 B9 B4 147.04(18) 2_655 . . . ?
K1 B6 B9 B4 -121.7(2) 4_565 . . . ?
K1 B6 B9 B5 -174.8(2) 2_655 . . . ?
K1 B6 B9 B5 -83.47(15) 4_565 . . . ?
K1 B6 B9 B7 138.37(19) 4_565 . . . ?
K1 B6 B9 B7 47.1(2) 2_655 . . . ?
K1 B6 B9 B8 84.9(2) 2_655 . . . ?
K1 B6 B9 B8 176.2(2) 4_565 . . . ?
K1 B6 B9 K1 -91.30(16) 2_655 . . 4_565 ?
K1 B7 B9 B4 -143.76(19) 2_655 . . . ?
K1 B7 B9 B5 -81.4(2) 2_655 . . . ?
K1 B7 B9 B6 -44.54(19) 2_655 . . . ?
K1 B7 B9 B8 178.5(2) 2_655 . . . ?
K1 B7 B9 K1 -1.3(3) 2_655 . . 4_565 ?
K1 C18 C19 C20 88.9(3) . . . . ?
K1 C19 C20 C15 76.5(3) . . . . ?
O1S C4S C3S C2S -22.2 . . . . ?
C4S O1S C1S C2S 22.6 . . . . ?
C4S C3S C2S C1S 34.7 . . . . ?
C3S C2S C1S O1S -35.7 . . . . ?
C1S O1S C4S C3S -0.3 . . . . ?
O2S C8S C7S C6S -22.2 . . . . ?
C8S O2S C5S C6S 22.6 . . . . ?
C8S C7S C6S C5S 34.6 . . . . ?
C7S C6S C5S O2S -35.6 . . . . ?
C5S O2S C8S C7S -0.4 . . . . ?
